data_7202987
loop_
_publ_author_name
'Du, Miao'
'Li, Cheng-Peng'
'Zhao, Xiao-Jun'
'Yu, Qian'

_publ_section_title
;
 Interplay of coordinative and supramolecular interactions in
 engineering unusual crystalline architectures of low-dimensional
 metal--pamoate complexes under co-ligand intervention
;
_journal_issue 11
_journal_name_full CrystEngComm
_journal_page_first 1011
_journal_paper_doi 10.1039/b707853f
_journal_volume 9
_journal_year 2007
_chemical_formula_sum 'C36 H29 N3 O7 Zn'
_chemical_formula_weight 680.99
_chemical_name_systematic
;
?
;
_space_group_IT_number 13
_symmetry_cell_setting monoclinic
_symmetry_space_group_name_Hall '-P 2yc'
_symmetry_space_group_name_H-M 'P 1 2/c 1'
_atom_sites_solution_hydrogens geom
_atom_sites_solution_primary direct
_atom_sites_solution_secondary difmap
_audit_creation_method SHELXL-97
_cell_angle_alpha 90.00
_cell_angle_beta 96.2890(10)
_cell_angle_gamma 90.00
_cell_formula_units_Z 4
_cell_length_a 12.4015(12)
_cell_length_b 9.7313(9)
_cell_length_c 26.458(3)
_cell_measurement_reflns_used 3391
_cell_measurement_temperature 295(2)
_cell_measurement_theta_max 21.73
_cell_measurement_theta_min 2.39
_cell_volume 3173.8(6)
_computing_cell_refinement 'Bruker APEX II'
_computing_data_collection 'Bruker APEX II'
_computing_data_reduction 'Bruker SAINT'
_computing_molecular_graphics 'Bruker SHELXTL'
_computing_publication_material 'Bruker SHELXTL'
_computing_structure_refinement 'SHELXL-97 (Sheldrick, 1997)'
_computing_structure_solution 'SHELXS-97 (Sheldrick, 1990)'
_diffrn_ambient_temperature 295(2)
_diffrn_measured_fraction_theta_full 0.991
_diffrn_measured_fraction_theta_max 0.991
_diffrn_measurement_device_type 'APEX II CCD area detector'
_diffrn_measurement_method 'phi and omega scans'
_diffrn_radiation_monochromator graphite
_diffrn_radiation_source 'fine-focus sealed tube'
_diffrn_radiation_type MoK\a
_diffrn_radiation_wavelength 0.71073
_diffrn_reflns_av_R_equivalents 0.0338
_diffrn_reflns_av_sigmaI/netI 0.0473
_diffrn_reflns_limit_h_max 14
_diffrn_reflns_limit_h_min -14
_diffrn_reflns_limit_k_max 11
_diffrn_reflns_limit_k_min -11
_diffrn_reflns_limit_l_max 24
_diffrn_reflns_limit_l_min -31
_diffrn_reflns_number 15208
_diffrn_reflns_theta_full 25.01
_diffrn_reflns_theta_max 25.01
_diffrn_reflns_theta_min 2.09
_exptl_absorpt_coefficient_mu 0.829
_exptl_absorpt_correction_T_max 1.000000
_exptl_absorpt_correction_T_min 0.807228
_exptl_absorpt_correction_type multi-scan
_exptl_absorpt_process_details SADABS
_exptl_crystal_colour Pale-Yellow
_exptl_crystal_density_diffrn 1.425
_exptl_crystal_density_meas ?
_exptl_crystal_density_method 'not measured'
_exptl_crystal_description Block
_exptl_crystal_F_000 1408
_exptl_crystal_size_max 0.36
_exptl_crystal_size_mid 0.34
_exptl_crystal_size_min 0.24
_refine_diff_density_max 0.953
_refine_diff_density_min -0.333
_refine_diff_density_rms 0.052
_refine_ls_extinction_method none
_refine_ls_goodness_of_fit_ref 1.050
_refine_ls_hydrogen_treatment constr
_refine_ls_matrix_type full
_refine_ls_number_parameters 428
_refine_ls_number_reflns 5556
_refine_ls_number_restraints 0
_refine_ls_restrained_S_all 1.050
_refine_ls_R_factor_all 0.0699
_refine_ls_R_factor_gt 0.0420
_refine_ls_shift/su_max 0.000
_refine_ls_shift/su_mean 0.000
_refine_ls_structure_factor_coef Fsqd
_refine_ls_weighting_details 'calc w=1/[\s^2^(Fo^2^)+(0.0501P)^2^+1.0701P] where P=(Fo^2^+2Fc^2^)/3'
_refine_ls_weighting_scheme calc
_refine_ls_wR_factor_gt 0.0999
_refine_ls_wR_factor_ref 0.1123
_reflns_number_gt 3897
_reflns_number_total 5556
_reflns_threshold_expression >2sigma(I)
_cod_data_source_file b707853f.txt
_cod_data_source_block 5
_cod_depositor_comments
;
The following automatic conversions were performed:
'_symmetry_cell_setting' value 'Monoclinic' changed to 'monoclinic'
according to '/home/saulius/struct/CIF-dictionaries/cif_core.dic'
dictionary named 'cif_core.dic' version 2.4.1 from
2010-06-29.

'_exptl_absorpt_correction_type' value 'Multi-Scan' changed
to 'multi-scan' according to
'/home/saulius/struct/CIF-dictionaries/cif_core.dic' dictionary named
'cif_core.dic' version 2.4.1 from 2010-06-29.

Automatic conversion script
Id: cif_fix_enum 1527 2010-12-29 10:47:43Z saulius 

The following automatic conversions were performed:

'_exptl_crystal_density_meas' value 'None' was changed to '?' - the
value is perceived as not measured.

Automatic conversion script
Id: cif_fix_values 3008 2015-01-20 13:52:24Z robertas 
;
_cod_original_sg_symbol_H-M P2/c
_cod_database_code 7202987

loop_
_symmetry_equiv_pos_as_xyz
'x, y, z'
'-x, y, -z+1/2'
'-x, -y, -z'
'x, -y, z-1/2'

loop_
_atom_site_label
_atom_site_type_symbol
_atom_site_fract_x
_atom_site_fract_y
_atom_site_fract_z
_atom_site_U_iso_or_equiv
_atom_site_adp_type
_atom_site_occupancy
_atom_site_symmetry_multiplicity
_atom_site_calc_flag
_atom_site_refinement_flags
_atom_site_disorder_assembly
_atom_site_disorder_group
Zn1 Zn 0.25695(3) 0.60711(4) 0.167277(13) 0.04632(14) Uani 1 1 d . . .
O1 O 0.28429(17) 0.7682(2) 0.12353(7) 0.0503(5) Uani 1 1 d . . .
O2 O 0.2922(2) 0.6166(2) 0.06168(8) 0.0592(6) Uani 1 1 d . . .
O3 O 0.31175(18) 0.6962(2) -0.02808(7) 0.0490(5) Uani 1 1 d . . .
H3 H 0.3022 0.6439 -0.0047 0.074 Uiso 1 1 calc R . .
O4 O 0.41164(16) 1.0389(2) -0.18329(8) 0.0530(6) Uani 1 1 d . . .
H4 H 0.4226 1.0882 -0.2073 0.080 Uiso 1 1 calc R . .
O5 O 0.36894(19) 1.1979(2) -0.25903(8) 0.0605(6) Uani 1 1 d . . .
O6 O 0.20892(18) 1.3024(2) -0.27230(8) 0.0528(6) Uani 1 1 d . . .
O7 O 0.0956(2) 0.5731(3) 0.13240(10) 0.0713(7) Uani 1 1 d . . .
N1 N 0.4193(2) 0.5335(3) 0.17258(9) 0.0511(7) Uani 1 1 d . . .
N2 N 0.2456(3) 0.3952(3) 0.18864(12) 0.0658(8) Uani 1 1 d . . .
N3 N -0.0527(3) 0.6001(4) 0.07475(14) 0.0914(11) Uani 1 1 d . . .
C1 C 0.3379(3) 0.3214(3) 0.18929(12) 0.0594(9) Uani 1 1 d . . .
C2 C 0.1540(4) 0.3341(5) 0.19776(19) 0.0942(14) Uani 1 1 d . . .
H2 H 0.0908 0.3859 0.1971 0.113 Uiso 1 1 calc R . .
C3 C 0.1506(5) 0.1939(6) 0.2083(2) 0.1179(19) Uani 1 1 d . . .
H3A H 0.0877 0.1528 0.2172 0.141 Uiso 1 1 calc R . .
C4 C 0.2437(6) 0.1181(5) 0.2051(2) 0.1098(18) Uani 1 1 d . . .
H4A H 0.2418 0.0231 0.2087 0.132 Uiso 1 1 calc R . .
C5 C 0.3370(4) 0.1796(4) 0.19679(15) 0.0815(12) Uani 1 1 d . . .
H5 H 0.4001 0.1284 0.1960 0.098 Uiso 1 1 calc R . .
C6 C 0.4357(3) 0.3995(3) 0.18114(11) 0.0537(8) Uani 1 1 d . . .
C7 C 0.5048(3) 0.6121(4) 0.16528(14) 0.0653(10) Uani 1 1 d . . .
H7 H 0.4940 0.7054 0.1592 0.078 Uiso 1 1 calc R . .
C8 C 0.6088(3) 0.5594(5) 0.16651(15) 0.0782(12) Uani 1 1 d . . .
H8 H 0.6667 0.6168 0.1616 0.094 Uiso 1 1 calc R . .
C9 C 0.6252(4) 0.4246(5) 0.17492(16) 0.0789(12) Uani 1 1 d . . .
H9 H 0.6945 0.3879 0.1754 0.095 Uiso 1 1 calc R . .
C10 C 0.5395(4) 0.3409(4) 0.18286(13) 0.0705(11) Uani 1 1 d . . .
H10 H 0.5499 0.2476 0.1892 0.085 Uiso 1 1 calc R . .
C11 C 0.2992(2) 0.7362(3) 0.07807(12) 0.0450(7) Uani 1 1 d . . .
C12 C 0.3300(2) 0.8258(3) -0.00940(10) 0.0377(7) Uani 1 1 d . . .
C13 C 0.3502(2) 0.9304(3) -0.04232(10) 0.0365(7) Uani 1 1 d . . .
C14 C 0.3686(2) 1.0653(3) -0.02291(11) 0.0369(7) Uani 1 1 d . . .
C15 C 0.3975(2) 1.1767(3) -0.05318(12) 0.0448(7) Uani 1 1 d . . .
H15 H 0.4053 1.1620 -0.0873 0.054 Uiso 1 1 calc R . .
C16 C 0.4141(3) 1.3058(3) -0.03315(13) 0.0535(8) Uani 1 1 d . . .
H16 H 0.4330 1.3771 -0.0539 0.064 Uiso 1 1 calc R . .
C17 C 0.4029(3) 1.3321(3) 0.01821(13) 0.0552(9) Uani 1 1 d . . .
H17 H 0.4123 1.4205 0.0313 0.066 Uiso 1 1 calc R . .
C18 C 0.3781(3) 1.2261(3) 0.04862(12) 0.0498(8) Uani 1 1 d . . .
H18 H 0.3720 1.2430 0.0828 0.060 Uiso 1 1 calc R . .
C19 C 0.3615(2) 1.0918(3) 0.02963(11) 0.0391(7) Uani 1 1 d . . .
C20 C 0.3382(2) 0.9822(3) 0.06131(11) 0.0417(7) Uani 1 1 d . . .
H20 H 0.3327 0.9994 0.0955 0.050 Uiso 1 1 calc R . .
C21 C 0.3235(2) 0.8511(3) 0.04335(11) 0.0381(7) Uani 1 1 d . . .
C22 C 0.3512(2) 0.8983(3) -0.09849(10) 0.0414(7) Uani 1 1 d . . .
H22A H 0.4234 0.9160 -0.1078 0.050 Uiso 1 1 calc R . .
H22B H 0.3366 0.8011 -0.1037 0.050 Uiso 1 1 calc R . .
C23 C 0.2701(2) 0.9792(3) -0.13414(10) 0.0378(7) Uani 1 1 d . . .
C24 C 0.3053(2) 1.0503(3) -0.17427(10) 0.0396(7) Uani 1 1 d . . .
C25 C 0.2340(2) 1.1396(3) -0.20574(10) 0.0402(7) Uani 1 1 d . . .
C26 C 0.2747(3) 1.2184(3) -0.24829(11) 0.0466(8) Uani 1 1 d . . .
C27 C 0.1291(3) 1.1515(3) -0.19555(11) 0.0465(8) Uani 1 1 d . . .
H27 H 0.0832 1.2117 -0.2149 0.056 Uiso 1 1 calc R . .
C28 C 0.0881(3) 1.0761(3) -0.15683(12) 0.0483(8) Uani 1 1 d . . .
C29 C -0.0218(3) 1.0900(4) -0.14690(15) 0.0664(10) Uani 1 1 d . . .
H29 H -0.0673 1.1505 -0.1663 0.080 Uiso 1 1 calc R . .
C30 C -0.0610(3) 1.0164(5) -0.10971(17) 0.0883(14) Uani 1 1 d . . .
H30 H -0.1326 1.0276 -0.1030 0.106 Uiso 1 1 calc R . .
C31 C 0.0072(3) 0.9225(5) -0.08107(16) 0.0808(13) Uani 1 1 d . . .
H31 H -0.0206 0.8704 -0.0560 0.097 Uiso 1 1 calc R . .
C32 C 0.1124(3) 0.9065(4) -0.08925(13) 0.0589(9) Uani 1 1 d . . .
H32 H 0.1552 0.8426 -0.0702 0.071 Uiso 1 1 calc R . .
C33 C 0.1586(2) 0.9863(3) -0.12674(11) 0.0432(7) Uani 1 1 d . . .
C34 C 0.0503(3) 0.6175(5) 0.09249(18) 0.0844(13) Uani 1 1 d . . .
H34 H 0.0925 0.6690 0.0725 0.101 Uiso 1 1 calc R . .
C35 C -0.1241(4) 0.5311(7) 0.1050(2) 0.141(2) Uani 1 1 d . . .
H35A H -0.0872 0.5138 0.1382 0.211 Uiso 1 1 calc R . .
H35B H -0.1467 0.4455 0.0892 0.211 Uiso 1 1 calc R . .
H35C H -0.1865 0.5876 0.1080 0.211 Uiso 1 1 calc R . .
C36 C -0.1017(5) 0.6658(9) 0.0284(3) 0.189(4) Uani 1 1 d . . .
H36A H -0.1516 0.7353 0.0368 0.283 Uiso 1 1 calc R . .
H36B H -0.1397 0.5983 0.0068 0.283 Uiso 1 1 calc R . .
H36C H -0.0460 0.7072 0.0109 0.283 Uiso 1 1 calc R . .

loop_
_atom_site_aniso_label
_atom_site_aniso_U_11
_atom_site_aniso_U_22
_atom_site_aniso_U_33
_atom_site_aniso_U_23
_atom_site_aniso_U_13
_atom_site_aniso_U_12
Zn1 0.0586(3) 0.0403(2) 0.0408(2) -0.00115(17) 0.00850(16) -0.00018(18)
O1 0.0604(14) 0.0543(13) 0.0370(12) 0.0071(10) 0.0091(10) 0.0052(11)
O2 0.0834(18) 0.0427(13) 0.0534(14) 0.0065(11) 0.0165(12) 0.0004(12)
O3 0.0659(15) 0.0386(12) 0.0422(12) -0.0002(10) 0.0041(11) -0.0024(11)
O4 0.0411(13) 0.0722(16) 0.0476(13) 0.0125(11) 0.0130(10) 0.0043(11)
O5 0.0544(15) 0.0775(17) 0.0508(14) 0.0180(12) 0.0115(11) -0.0033(12)
O6 0.0644(15) 0.0502(13) 0.0438(12) 0.0093(10) 0.0062(11) 0.0039(11)
O7 0.0673(18) 0.0788(18) 0.0656(17) 0.0009(14) -0.0026(14) -0.0161(14)
N1 0.0661(19) 0.0430(16) 0.0432(15) -0.0035(12) 0.0014(13) 0.0047(14)
N2 0.083(2) 0.0521(17) 0.0657(19) -0.0005(15) 0.0204(17) -0.0124(17)
N3 0.056(2) 0.136(3) 0.080(2) -0.009(2) -0.0034(19) -0.019(2)
C1 0.093(3) 0.045(2) 0.0385(18) 0.0034(15) -0.0012(18) 0.009(2)
C2 0.100(4) 0.075(3) 0.114(4) 0.010(3) 0.040(3) -0.016(3)
C3 0.136(5) 0.081(4) 0.143(5) 0.015(3) 0.046(4) -0.041(4)
C4 0.155(6) 0.066(3) 0.109(4) 0.039(3) 0.013(4) -0.015(4)
C5 0.114(4) 0.057(2) 0.070(3) 0.017(2) -0.007(2) 0.002(2)
C6 0.078(3) 0.051(2) 0.0307(16) -0.0063(15) -0.0006(15) 0.0071(19)
C7 0.064(2) 0.065(2) 0.068(2) -0.010(2) 0.0105(19) -0.003(2)
C8 0.064(3) 0.098(3) 0.073(3) -0.026(2) 0.009(2) -0.002(2)
C9 0.074(3) 0.090(3) 0.072(3) -0.027(2) 0.002(2) 0.013(3)
C10 0.098(3) 0.064(2) 0.048(2) -0.0086(18) -0.003(2) 0.032(2)
C11 0.0436(19) 0.0471(19) 0.0444(19) 0.0071(15) 0.0051(14) 0.0060(15)
C12 0.0364(17) 0.0374(16) 0.0385(16) -0.0036(13) 0.0005(12) 0.0037(13)
C13 0.0337(16) 0.0406(16) 0.0350(15) 0.0007(12) 0.0033(12) 0.0064(12)
C14 0.0303(16) 0.0408(16) 0.0395(16) 0.0007(13) 0.0027(12) 0.0053(12)
C15 0.0415(18) 0.0488(19) 0.0434(17) 0.0013(15) 0.0016(14) -0.0006(15)
C16 0.053(2) 0.0456(19) 0.061(2) 0.0054(17) 0.0023(16) -0.0077(16)
C17 0.058(2) 0.0395(18) 0.067(2) -0.0082(17) 0.0016(18) -0.0017(16)
C18 0.051(2) 0.050(2) 0.0481(19) -0.0113(16) 0.0051(15) 0.0005(15)
C19 0.0338(16) 0.0415(17) 0.0415(16) -0.0056(14) 0.0025(12) 0.0026(13)
C20 0.0412(18) 0.0480(18) 0.0359(16) -0.0022(14) 0.0051(13) 0.0061(14)
C21 0.0330(16) 0.0427(17) 0.0386(16) 0.0028(13) 0.0035(13) 0.0067(12)
C22 0.0425(17) 0.0475(17) 0.0345(15) -0.0010(14) 0.0048(13) 0.0054(14)
C23 0.0397(17) 0.0404(16) 0.0329(15) -0.0032(13) 0.0016(13) 0.0000(13)
C24 0.0385(18) 0.0460(17) 0.0337(16) -0.0045(13) 0.0012(13) -0.0020(14)
C25 0.0456(18) 0.0413(17) 0.0328(15) -0.0007(12) 0.0003(13) -0.0030(13)
C26 0.061(2) 0.0437(18) 0.0339(16) 0.0008(14) 0.0005(15) -0.0053(16)
C27 0.050(2) 0.0471(18) 0.0405(17) 0.0050(14) -0.0011(15) 0.0063(15)
C28 0.0399(18) 0.057(2) 0.0474(18) 0.0018(15) 0.0032(14) 0.0010(15)
C29 0.045(2) 0.083(3) 0.072(2) 0.018(2) 0.0076(18) 0.0095(19)
C30 0.044(2) 0.128(4) 0.096(3) 0.029(3) 0.022(2) 0.005(2)
C31 0.053(2) 0.111(3) 0.080(3) 0.041(3) 0.011(2) -0.004(2)
C32 0.047(2) 0.073(2) 0.056(2) 0.0184(18) 0.0032(16) -0.0057(17)
C33 0.0422(18) 0.0455(18) 0.0411(17) 0.0011(14) 0.0007(14) -0.0038(14)
C34 0.059(3) 0.114(4) 0.080(3) 0.004(3) 0.008(2) -0.019(3)
C35 0.083(4) 0.193(6) 0.148(5) -0.019(5) 0.015(4) -0.060(4)
C36 0.095(5) 0.316(11) 0.142(6) 0.081(7) -0.044(4) -0.028(6)

loop_
_atom_type_symbol
_atom_type_description
_atom_type_scat_dispersion_real
_atom_type_scat_dispersion_imag
_atom_type_scat_source
C C 0.0033 0.0016 'International Tables Vol C Tables 4.2.6.8 and 6.1.1.4'
H H 0.0000 0.0000 'International Tables Vol C Tables 4.2.6.8 and 6.1.1.4'
N N 0.0061 0.0033 'International Tables Vol C Tables 4.2.6.8 and 6.1.1.4'
O O 0.0106 0.0060 'International Tables Vol C Tables 4.2.6.8 and 6.1.1.4'
Zn Zn 0.2839 1.4301 'International Tables Vol C Tables 4.2.6.8 and 6.1.1.4'

loop_
_geom_angle_atom_site_label_1
_geom_angle_atom_site_label_2
_geom_angle_atom_site_label_3
_geom_angle
_geom_angle_site_symmetry_1
_geom_angle_site_symmetry_3
_geom_angle_publ_flag
O6 Zn1 O1 101.79(9) 4_576 . ?
O6 Zn1 N1 117.67(9) 4_576 . ?
O1 Zn1 N1 94.76(10) . . ?
O6 Zn1 O7 93.88(10) 4_576 . ?
O1 Zn1 O7 94.68(10) . . ?
N1 Zn1 O7 144.24(10) . . ?
O6 Zn1 N2 100.43(10) 4_576 . ?
O1 Zn1 N2 157.77(10) . . ?
N1 Zn1 N2 75.41(12) . . ?
O7 Zn1 N2 83.08(12) . . ?
C11 O1 Zn1 113.92(19) . . ?
C12 O3 H3 109.5 . . ?
C24 O4 H4 109.5 . . ?
C26 O6 Zn1 117.1(2) . 4_575 ?
C34 O7 Zn1 129.8(3) . . ?
C7 N1 C6 118.3(3) . . ?
C7 N1 Zn1 123.9(2) . . ?
C6 N1 Zn1 117.7(2) . . ?
C2 N2 C1 120.0(4) . . ?
C2 N2 Zn1 124.1(3) . . ?
C1 N2 Zn1 115.8(2) . . ?
C34 N3 C35 119.8(4) . . ?
C34 N3 C36 122.7(4) . . ?
C35 N3 C36 116.9(5) . . ?
N2 C1 C5 120.6(4) . . ?
N2 C1 C6 115.8(3) . . ?
C5 C1 C6 123.6(4) . . ?
N2 C2 C3 121.3(5) . . ?
N2 C2 H2 119.3 . . ?
C3 C2 H2 119.3 . . ?
C4 C3 C2 117.8(5) . . ?
C4 C3 H3A 121.1 . . ?
C2 C3 H3A 121.1 . . ?
C5 C4 C3 120.9(5) . . ?
C5 C4 H4A 119.5 . . ?
C3 C4 H4A 119.5 . . ?
C4 C5 C1 119.0(5) . . ?
C4 C5 H5 120.5 . . ?
C1 C5 H5 120.5 . . ?
N1 C6 C10 121.6(4) . . ?
N1 C6 C1 114.7(3) . . ?
C10 C6 C1 123.7(3) . . ?
N1 C7 C8 122.4(4) . . ?
N1 C7 H7 118.8 . . ?
C8 C7 H7 118.8 . . ?
C9 C8 C7 119.3(4) . . ?
C9 C8 H8 120.4 . . ?
C7 C8 H8 120.4 . . ?
C8 C9 C10 120.0(4) . . ?
C8 C9 H9 120.0 . . ?
C10 C9 H9 120.0 . . ?
C9 C10 C6 118.4(4) . . ?
C9 C10 H10 120.8 . . ?
C6 C10 H10 120.8 . . ?
O2 C11 O1 123.2(3) . . ?
O2 C11 C21 119.7(3) . . ?
O1 C11 C21 117.1(3) . . ?
O3 C12 C13 119.2(2) . . ?
O3 C12 C21 119.3(3) . . ?
C13 C12 C21 121.5(3) . . ?
C12 C13 C14 119.2(2) . . ?
C12 C13 C22 119.1(3) . . ?
C14 C13 C22 121.7(2) . . ?
C13 C14 C15 123.0(3) . . ?
C13 C14 C19 119.7(3) . . ?
C15 C14 C19 117.3(3) . . ?
C16 C15 C14 121.3(3) . . ?
C16 C15 H15 119.3 . . ?
C14 C15 H15 119.3 . . ?
C15 C16 C17 121.0(3) . . ?
C15 C16 H16 119.5 . . ?
C17 C16 H16 119.5 . . ?
C18 C17 C16 119.1(3) . . ?
C18 C17 H17 120.5 . . ?
C16 C17 H17 120.5 . . ?
C17 C18 C19 121.7(3) . . ?
C17 C18 H18 119.2 . . ?
C19 C18 H18 119.2 . . ?
C20 C19 C18 121.6(3) . . ?
C20 C19 C14 118.8(3) . . ?
C18 C19 C14 119.6(3) . . ?
C21 C20 C19 122.0(3) . . ?
C21 C20 H20 119.0 . . ?
C19 C20 H20 119.0 . . ?
C20 C21 C12 118.8(3) . . ?
C20 C21 C11 120.8(3) . . ?
C12 C21 C11 120.4(3) . . ?
C23 C22 C13 115.1(2) . . ?
C23 C22 H22A 108.5 . . ?
C13 C22 H22A 108.5 . . ?
C23 C22 H22B 108.5 . . ?
C13 C22 H22B 108.5 . . ?
H22A C22 H22B 107.5 . . ?
C24 C23 C33 118.6(3) . . ?
C24 C23 C22 119.6(3) . . ?
C33 C23 C22 121.8(2) . . ?
O4 C24 C23 119.1(3) . . ?
O4 C24 C25 119.4(2) . . ?
C23 C24 C25 121.5(3) . . ?
C27 C25 C24 118.5(3) . . ?
C27 C25 C26 120.9(3) . . ?
C24 C25 C26 120.6(3) . . ?
O5 C26 O6 123.6(3) . . ?
O5 C26 C25 119.4(3) . . ?
O6 C26 C25 117.0(3) . . ?
C25 C27 C28 122.1(3) . . ?
C25 C27 H27 118.9 . . ?
C28 C27 H27 118.9 . . ?
C27 C28 C33 118.8(3) . . ?
C27 C28 C29 121.2(3) . . ?
C33 C28 C29 120.0(3) . . ?
C30 C29 C28 120.9(4) . . ?
C30 C29 H29 119.6 . . ?
C28 C29 H29 119.6 . . ?
C29 C30 C31 119.6(4) . . ?
C29 C30 H30 120.2 . . ?
C31 C30 H30 120.2 . . ?
C32 C31 C30 121.4(4) . . ?
C32 C31 H31 119.3 . . ?
C30 C31 H31 119.3 . . ?
C31 C32 C33 121.0(3) . . ?
C31 C32 H32 119.5 . . ?
C33 C32 H32 119.5 . . ?
C23 C33 C28 120.2(3) . . ?
C23 C33 C32 122.7(3) . . ?
C28 C33 C32 117.1(3) . . ?
O7 C34 N3 126.7(4) . . ?
O7 C34 H34 116.7 . . ?
N3 C34 H34 116.7 . . ?
N3 C35 H35A 109.5 . . ?
N3 C35 H35B 109.5 . . ?
H35A C35 H35B 109.5 . . ?
N3 C35 H35C 109.5 . . ?
H35A C35 H35C 109.5 . . ?
H35B C35 H35C 109.5 . . ?
N3 C36 H36A 109.5 . . ?
N3 C36 H36B 109.5 . . ?
H36A C36 H36B 109.5 . . ?
N3 C36 H36C 109.5 . . ?
H36A C36 H36C 109.5 . . ?
H36B C36 H36C 109.5 . . ?

loop_
_geom_bond_atom_site_label_1
_geom_bond_atom_site_label_2
_geom_bond_distance
_geom_bond_site_symmetry_2
_geom_bond_publ_flag
Zn1 O6 1.974(2) 4_576 ?
Zn1 O1 2.000(2) . ?
Zn1 N1 2.127(3) . ?
Zn1 O7 2.135(3) . ?
Zn1 N2 2.147(3) . ?
O1 C11 1.275(3) . ?
O2 C11 1.242(4) . ?
O3 C12 1.364(3) . ?
O3 H3 0.8200 . ?
O4 C24 1.370(3) . ?
O4 H4 0.8200 . ?
O5 C26 1.248(4) . ?
O6 C26 1.274(4) . ?
O6 Zn1 1.974(2) 4_575 ?
O7 C34 1.220(5) . ?
N1 C7 1.338(4) . ?
N1 C6 1.335(4) . ?
N2 C2 1.328(5) . ?
N2 C1 1.350(5) . ?
N3 C34 1.322(5) . ?
N3 C35 1.426(6) . ?
N3 C36 1.456(7) . ?
C1 C5 1.394(5) . ?
C1 C6 1.467(5) . ?
C2 C3 1.395(6) . ?
C2 H2 0.9300 . ?
C3 C4 1.380(7) . ?
C3 H3A 0.9300 . ?
C4 C5 1.341(7) . ?
C4 H4A 0.9300 . ?
C5 H5 0.9300 . ?
C6 C10 1.403(5) . ?
C7 C8 1.385(5) . ?
C7 H7 0.9300 . ?
C8 C9 1.342(6) . ?
C8 H8 0.9300 . ?
C9 C10 1.373(6) . ?
C9 H9 0.9300 . ?
C10 H10 0.9300 . ?
C11 C21 1.499(4) . ?
C12 C13 1.380(4) . ?
C12 C21 1.428(4) . ?
C13 C14 1.419(4) . ?
C13 C22 1.520(4) . ?
C14 C15 1.417(4) . ?
C14 C19 1.426(4) . ?
C15 C16 1.370(4) . ?
C15 H15 0.9300 . ?
C16 C17 1.404(5) . ?
C16 H16 0.9300 . ?
C17 C18 1.364(4) . ?
C17 H17 0.9300 . ?
C18 C19 1.407(4) . ?
C18 H18 0.9300 . ?
C19 C20 1.406(4) . ?
C20 C21 1.366(4) . ?
C20 H20 0.9300 . ?
C22 C23 1.521(4) . ?
C22 H22A 0.9700 . ?
C22 H22B 0.9700 . ?
C23 C24 1.378(4) . ?
C23 C33 1.419(4) . ?
C24 C25 1.439(4) . ?
C25 C27 1.363(4) . ?
C25 C26 1.495(4) . ?
C27 C28 1.400(4) . ?
C27 H27 0.9300 . ?
C28 C33 1.418(4) . ?
C28 C29 1.422(4) . ?
C29 C30 1.350(5) . ?
C29 H29 0.9300 . ?
C30 C31 1.408(6) . ?
C30 H30 0.9300 . ?
C31 C32 1.355(5) . ?
C31 H31 0.9300 . ?
C32 C33 1.428(4) . ?
C32 H32 0.9300 . ?
C34 H34 0.9300 . ?
C35 H35A 0.9600 . ?
C35 H35B 0.9600 . ?
C35 H35C 0.9600 . ?
C36 H36A 0.9600 . ?
C36 H36B 0.9600 . ?
C36 H36C 0.9600 . ?

loop_
_geom_torsion_atom_site_label_1
_geom_torsion_atom_site_label_2
_geom_torsion_atom_site_label_3
_geom_torsion_atom_site_label_4
_geom_torsion
_geom_torsion_site_symmetry_1
_geom_torsion_site_symmetry_2
_geom_torsion_site_symmetry_3
_geom_torsion_site_symmetry_4
_geom_torsion_publ_flag
O6 Zn1 O1 C11 -168.8(2) 4_576 . . . ?
N1 Zn1 O1 C11 71.6(2) . . . . ?
O7 Zn1 O1 C11 -73.9(2) . . . . ?
N2 Zn1 O1 C11 9.3(4) . . . . ?
O6 Zn1 O7 C34 117.0(4) 4_576 . . . ?
O1 Zn1 O7 C34 14.8(4) . . . . ?
N1 Zn1 O7 C34 -90.0(4) . . . . ?
N2 Zn1 O7 C34 -142.9(4) . . . . ?
O6 Zn1 N1 C7 -83.5(3) 4_576 . . . ?
O1 Zn1 N1 C7 22.4(3) . . . . ?
O7 Zn1 N1 C7 127.2(3) . . . . ?
N2 Zn1 N1 C7 -177.8(3) . . . . ?
O6 Zn1 N1 C6 100.0(2) 4_576 . . . ?
O1 Zn1 N1 C6 -154.0(2) . . . . ?
O7 Zn1 N1 C6 -49.2(3) . . . . ?
N2 Zn1 N1 C6 5.7(2) . . . . ?
O6 Zn1 N2 C2 61.5(4) 4_576 . . . ?
O1 Zn1 N2 C2 -116.7(4) . . . . ?
N1 Zn1 N2 C2 177.6(4) . . . . ?
O7 Zn1 N2 C2 -31.2(4) . . . . ?
O6 Zn1 N2 C1 -122.8(2) 4_576 . . . ?
O1 Zn1 N2 C1 59.1(4) . . . . ?
N1 Zn1 N2 C1 -6.6(2) . . . . ?
O7 Zn1 N2 C1 144.6(3) . . . . ?
C2 N2 C1 C5 3.5(6) . . . . ?
Zn1 N2 C1 C5 -172.5(3) . . . . ?
C2 N2 C1 C6 -177.2(4) . . . . ?
Zn1 N2 C1 C6 6.8(4) . . . . ?
C1 N2 C2 C3 0.2(7) . . . . ?
Zn1 N2 C2 C3 175.8(4) . . . . ?
N2 C2 C3 C4 -5.0(9) . . . . ?
C2 C3 C4 C5 6.1(9) . . . . ?
C3 C4 C5 C1 -2.6(8) . . . . ?
N2 C1 C5 C4 -2.3(6) . . . . ?
C6 C1 C5 C4 178.5(4) . . . . ?
C7 N1 C6 C10 0.4(5) . . . . ?
Zn1 N1 C6 C10 177.0(2) . . . . ?
C7 N1 C6 C1 179.3(3) . . . . ?
Zn1 N1 C6 C1 -4.0(3) . . . . ?
N2 C1 C6 N1 -1.9(4) . . . . ?
C5 C1 C6 N1 177.3(3) . . . . ?
N2 C1 C6 C10 177.0(3) . . . . ?
C5 C1 C6 C10 -3.7(5) . . . . ?
C6 N1 C7 C8 -0.2(5) . . . . ?
Zn1 N1 C7 C8 -176.7(3) . . . . ?
N1 C7 C8 C9 0.5(6) . . . . ?
C7 C8 C9 C10 -0.9(6) . . . . ?
C8 C9 C10 C6 1.0(6) . . . . ?
N1 C6 C10 C9 -0.7(5) . . . . ?
C1 C6 C10 C9 -179.6(3) . . . . ?
Zn1 O1 C11 O2 3.3(4) . . . . ?
Zn1 O1 C11 C21 -178.20(19) . . . . ?
O3 C12 C13 C14 179.7(3) . . . . ?
C21 C12 C13 C14 2.2(4) . . . . ?
O3 C12 C13 C22 0.2(4) . . . . ?
C21 C12 C13 C22 -177.3(3) . . . . ?
C12 C13 C14 C15 175.4(3) . . . . ?
C22 C13 C14 C15 -5.0(4) . . . . ?
C12 C13 C14 C19 -2.7(4) . . . . ?
C22 C13 C14 C19 176.9(2) . . . . ?
C13 C14 C15 C16 179.6(3) . . . . ?
C19 C14 C15 C16 -2.3(4) . . . . ?
C14 C15 C16 C17 -0.1(5) . . . . ?
C15 C16 C17 C18 1.8(5) . . . . ?
C16 C17 C18 C19 -1.2(5) . . . . ?
C17 C18 C19 C20 178.7(3) . . . . ?
C17 C18 C19 C14 -1.2(5) . . . . ?
C13 C14 C19 C20 1.2(4) . . . . ?
C15 C14 C19 C20 -177.0(3) . . . . ?
C13 C14 C19 C18 -178.9(3) . . . . ?
C15 C14 C19 C18 2.9(4) . . . . ?
C18 C19 C20 C21 -179.1(3) . . . . ?
C14 C19 C20 C21 0.8(4) . . . . ?
C19 C20 C21 C12 -1.2(4) . . . . ?
C19 C20 C21 C11 179.8(3) . . . . ?
O3 C12 C21 C20 -177.8(3) . . . . ?
C13 C12 C21 C20 -0.3(4) . . . . ?
O3 C12 C21 C11 1.2(4) . . . . ?
C13 C12 C21 C11 178.7(3) . . . . ?
O2 C11 C21 C20 -175.9(3) . . . . ?
O1 C11 C21 C20 5.5(4) . . . . ?
O2 C11 C21 C12 5.1(4) . . . . ?
O1 C11 C21 C12 -173.5(3) . . . . ?
C12 C13 C22 C23 121.5(3) . . . . ?
C14 C13 C22 C23 -58.0(4) . . . . ?
C13 C22 C23 C24 127.4(3) . . . . ?
C13 C22 C23 C33 -51.3(4) . . . . ?
C33 C23 C24 O4 -176.9(3) . . . . ?
C22 C23 C24 O4 4.4(4) . . . . ?
C33 C23 C24 C25 5.3(4) . . . . ?
C22 C23 C24 C25 -173.4(3) . . . . ?
O4 C24 C25 C27 -178.8(3) . . . . ?
C23 C24 C25 C27 -0.9(4) . . . . ?
O4 C24 C25 C26 0.6(4) . . . . ?
C23 C24 C25 C26 178.5(3) . . . . ?
Zn1 O6 C26 O5 4.8(4) 4_575 . . . ?
Zn1 O6 C26 C25 -174.04(19) 4_575 . . . ?
C27 C25 C26 O5 -174.9(3) . . . . ?
C24 C25 C26 O5 5.8(4) . . . . ?
C27 C25 C26 O6 4.0(4) . . . . ?
C24 C25 C26 O6 -175.4(3) . . . . ?
C24 C25 C27 C28 -2.4(4) . . . . ?
C26 C25 C27 C28 178.2(3) . . . . ?
C25 C27 C28 C33 1.1(5) . . . . ?
C25 C27 C28 C29 -179.9(3) . . . . ?
C27 C28 C29 C30 179.6(4) . . . . ?
C33 C28 C29 C30 -1.4(6) . . . . ?
C28 C29 C30 C31 -1.3(7) . . . . ?
C29 C30 C31 C32 1.5(7) . . . . ?
C30 C31 C32 C33 1.1(7) . . . . ?
C24 C23 C33 C28 -6.5(4) . . . . ?
C22 C23 C33 C28 172.2(3) . . . . ?
C24 C23 C33 C32 174.1(3) . . . . ?
C22 C23 C33 C32 -7.3(4) . . . . ?
C27 C28 C33 C23 3.4(4) . . . . ?
C29 C28 C33 C23 -175.6(3) . . . . ?
C27 C28 C33 C32 -177.1(3) . . . . ?
C29 C28 C33 C32 3.9(5) . . . . ?
C31 C32 C33 C23 175.7(4) . . . . ?
C31 C32 C33 C28 -3.8(5) . . . . ?
Zn1 O7 C34 N3 -174.8(3) . . . . ?
C35 N3 C34 O7 4.6(8) . . . . ?
C36 N3 C34 O7 175.3(6) . . . . ?
